data_4319195
loop_
_publ_author_name
'Joseph L. Thorman'
'Victor G. Young,'
'Peter D. W. Boyd'
'Ilia A. Guzei'
'L. Keith Woo'

_publ_section_title
;
 Atom Transfer Reactions of (TTP)Ti(\h2-3-hexyne): Synthesis and Molecular
 Structure of trans-(TTP)Ti[OP(Oct)3]2
;
_journal_name_full 'Inorganic Chemistry'
_journal_page_first 499
_journal_page_last 506
_journal_paper_doi 10.1021/ic0003426
_journal_volume 40
_journal_year 2001
_chemical_compound_source 'J. Thorman / Prof. K. Woo - ISU'
_chemical_formula_analytical 'C96 H138 N4 O2 P2 Ti'
_chemical_formula_moiety 'C96 H138 N4 O2 P2 Ti'
_chemical_formula_structural 'C96 H138 N4 O2 P2 Ti'
_chemical_formula_sum 'C96 H138 N4 O2 P2 Ti'
_chemical_formula_weight 1489.94
_chemical_name_common 97310
_chemical_name_systematic
;
  ?
;
_space_group_IT_number 14
_symmetry_cell_setting monoclinic
_symmetry_space_group_name_Hall '-P 2yn'
_symmetry_space_group_name_H-M 'P 1 21/n 1'
_atom_sites_solution_hydrogens geom
_atom_sites_solution_primary direct
_atom_sites_solution_secondary difmap
_audit_creation_method SHELXL
_cell_angle_alpha 90.00
_cell_angle_beta 96.169(1)
_cell_angle_gamma 90.00
_cell_formula_units_Z 2
_cell_length_a 10.2196(1)
_cell_length_b 28.6024(5)
_cell_length_c 15.4589(2)
_cell_measurement_temperature 173(2)
_cell_volume 4492.55(11)
_computing_structure_refinement 'SHELXL-93 (Sheldrick, 1993)'
_computing_structure_solution 'SHELXS-86 (Sheldrick, 1990)'
_diffrn_ambient_temperature 173(2)
_diffrn_radiation_monochromator graphite
_diffrn_radiation_source 'fine-focus sealed tube'
_diffrn_radiation_type MoK\a
_diffrn_radiation_wavelength 0.71073
_diffrn_reflns_av_R_equivalents 0.0574
_diffrn_reflns_av_sigmaI/netI 0.0912
_diffrn_reflns_limit_h_max 12
_diffrn_reflns_limit_h_min -12
_diffrn_reflns_limit_k_max 33
_diffrn_reflns_limit_k_min 0
_diffrn_reflns_limit_l_max 18
_diffrn_reflns_limit_l_min 0
_diffrn_reflns_number 21423
_diffrn_reflns_theta_max 25.00
_diffrn_reflns_theta_min 1.42
_exptl_absorpt_coefficient_mu 0.179
_exptl_absorpt_correction_T_max 1.000
_exptl_absorpt_correction_T_min 0.487
_exptl_absorpt_correction_type 'SADABS (Sheldrick, 1996)'
_exptl_crystal_colour 'Dark red'
_exptl_crystal_density_diffrn 1.101
_exptl_crystal_description 'Irregular block'
_exptl_crystal_F_000 1620
_exptl_crystal_size_max 0.25
_exptl_crystal_size_mid 0.20
_exptl_crystal_size_min 0.18
_refine_diff_density_max 0.336
_refine_diff_density_min -0.333
_refine_diff_density_rms 0.049
_refine_ls_extinction_method none
_refine_ls_goodness_of_fit_all 0.989
_refine_ls_goodness_of_fit_obs 1.096
_refine_ls_matrix_type full
_refine_ls_number_parameters 475
_refine_ls_number_reflns 7800
_refine_ls_number_restraints 0
_refine_ls_restrained_S_all 0.995
_refine_ls_restrained_S_obs 1.096
_refine_ls_R_factor_all 0.1026
_refine_ls_R_factor_obs 0.0548
_refine_ls_shift/esd_max 0.001
_refine_ls_shift/esd_mean 0.000
_refine_ls_structure_factor_coef Fsqd
_refine_ls_weighting_details 'w=1/[\s^2^(Fo^2^)+(0.0552P)^2^+0.0000P] where P=(Fo^2^+2Fc^2^)/3'
_refine_ls_weighting_scheme calc
_refine_ls_wR_factor_all 0.1303
_refine_ls_wR_factor_obs 0.1138
_reflns_number_observed 5053
_reflns_number_total 7802
_reflns_observed_criterion >2sigma(I)
_cod_data_source_file ic0003426_2.cif
_cod_data_source_block 97310
_cod_depositor_comments
;
The following automatic conversions were performed:

'_symmetry_cell_setting' value 'Monoclinic' changed to 'monoclinic'
according to the built-in table from CIF Core dictionary named
'cif_core.dic' version 2.4.1 from 2010-06-29.

Automatic conversion script
Id: cif_fix_values 1646 2011-03-28 12:23:43Z adriana 

The following automatic conversions were performed:

'_refine_ls_weighting_scheme' value 'calc
w=1/[\s^2^(Fo^2^)+(0.0552P)^2^+0.0000P] where P=(Fo^2^+2Fc^2^)/3' was
changed to 'calc'. New tag '_refine_ls_weighting_details' was
created. The value of the new tag was set to
'w=1/[\s^2^(Fo^2^)+(0.0552P)^2^+0.0000P] where P=(Fo^2^+2Fc^2^)/3'.

Automatic conversion script
Id: cif_fix_values 3143 2015-03-26 13:38:13Z robertas 
;
_cod_database_code 4319195

loop_
_symmetry_equiv_pos_as_xyz
'x, y, z'
'-x+1/2, y+1/2, -z+1/2'
'-x, -y, -z'
'x-1/2, -y-1/2, z-1/2'

loop_
_atom_site_aniso_label
_atom_site_aniso_U_11
_atom_site_aniso_U_22
_atom_site_aniso_U_33
_atom_site_aniso_U_23
_atom_site_aniso_U_13
_atom_site_aniso_U_12
Ti1 0.0248(4) 0.0149(3) 0.0205(3) -0.0002(3) 0.0011(3) -0.0004(3)
O1 0.0267(10) 0.0233(10) 0.0257(9) 0.0003(7) 0.0064(8) -0.0033(8)
N1 0.0258(13) 0.0158(11) 0.0220(11) 0.0006(9) 0.0003(10) 0.0006(9)
C1 0.0260(15) 0.0162(14) 0.0203(14) 0.0017(11) 0.0048(12) 0.0012(11)
C2 0.030(2) 0.0165(14) 0.032(2) 0.0035(11) 0.0046(13) 0.0011(11)
C3 0.035(2) 0.0141(14) 0.032(2) -0.0049(11) 0.0049(13) -0.0045(11)
C4 0.0254(15) 0.0185(14) 0.0233(14) -0.0030(11) 0.0053(12) -0.0041(11)
C5 0.0268(15) 0.0207(14) 0.0229(14) -0.0016(11) 0.0071(12) -0.0039(11)
C6 0.0249(15) 0.0223(15) 0.0204(13) -0.0012(11) 0.0059(11) -0.0046(11)
C7 0.029(2) 0.026(2) 0.0255(14) -0.0028(11) -0.0004(12) -0.0036(12)
C8 0.029(2) 0.0258(15) 0.0248(14) 0.0008(11) -0.0031(12) 0.0021(12)
C9 0.0237(15) 0.0225(14) 0.0217(14) 0.0015(11) 0.0038(12) 0.0012(11)
C10 0.0239(15) 0.0219(15) 0.0221(14) 0.0028(11) 0.0043(12) 0.0009(11)
N2 0.0274(12) 0.0180(11) 0.0219(11) -0.0010(9) 0.0030(9) -0.0013(9)
C11 0.028(2) 0.0191(14) 0.0251(14) -0.0005(11) 0.0033(12) -0.0007(11)
C12 0.030(2) 0.033(2) 0.036(2) -0.0044(13) 0.0068(14) -0.0064(13)
C13 0.043(2) 0.035(2) 0.038(2) -0.0130(13) 0.0142(14) 0.0006(14)
C14 0.045(2) 0.025(2) 0.031(2) -0.0082(12) 0.0022(14) -0.0042(13)
C15 0.035(2) 0.037(2) 0.043(2) -0.0141(14) 0.0023(15) -0.0129(14)
C16 0.033(2) 0.034(2) 0.034(2) -0.0111(13) 0.0084(13) -0.0016(13)
C17 0.066(2) 0.045(2) 0.053(2) -0.028(2) 0.006(2) -0.012(2)
C18 0.029(2) 0.0212(14) 0.0219(14) -0.0004(11) 0.0031(12) 0.0027(12)
C19 0.035(2) 0.067(2) 0.054(2) 0.033(2) 0.020(2) 0.021(2)
C20 0.046(2) 0.069(2) 0.058(2) 0.039(2) 0.024(2) 0.011(2)
C21 0.042(2) 0.032(2) 0.033(2) 0.0096(13) 0.0027(14) 0.0090(14)
C22 0.030(2) 0.058(2) 0.056(2) 0.023(2) 0.009(2) 0.018(2)
C23 0.030(2) 0.052(2) 0.046(2) 0.025(2) 0.0142(15) 0.0052(14)
C24 0.065(2) 0.059(2) 0.053(2) 0.027(2) 0.000(2) 0.018(2)
P1 0.0292(4) 0.0220(4) 0.0275(4) 0.0002(3) 0.0071(3) -0.0004(3)
C25 0.029(2) 0.029(2) 0.034(2) -0.0007(12) 0.0075(13) 0.0033(12)
C26 0.036(2) 0.029(2) 0.041(2) -0.0054(13) 0.0016(14) 0.0040(13)
C27 0.032(2) 0.026(2) 0.035(2) -0.0013(12) 0.0066(13) 0.0030(12)
C28 0.035(2) 0.027(2) 0.040(2) -0.0032(13) 0.0060(14) 0.0026(13)
C29 0.045(2) 0.027(2) 0.039(2) -0.0012(13) 0.0079(14) 0.0009(13)
C30 0.041(2) 0.028(2) 0.048(2) -0.0013(14) 0.002(2) -0.0017(13)
C31 0.058(2) 0.028(2) 0.052(2) -0.0022(14) 0.005(2) 0.0008(15)
C32 0.073(3) 0.030(2) 0.069(2) -0.006(2) 0.003(2) -0.001(2)
C33 0.046(2) 0.028(2) 0.033(2) 0.0003(12) 0.0137(14) -0.0009(13)
C34 0.059(2) 0.033(2) 0.032(2) 0.0028(13) 0.012(2) 0.0031(15)
C35 0.062(2) 0.038(2) 0.033(2) -0.0016(13) 0.009(2) 0.001(2)
C36 0.052(2) 0.049(2) 0.035(2) 0.0027(15) 0.0046(15) 0.000(2)
C37 0.058(2) 0.055(2) 0.037(2) -0.005(2) 0.014(2) -0.002(2)
C38 0.060(2) 0.071(2) 0.040(2) -0.002(2) 0.006(2) -0.007(2)
C39 0.068(3) 0.095(3) 0.066(3) -0.024(2) 0.009(2) -0.015(2)
C40 0.077(3) 0.147(4) 0.073(3) -0.011(3) -0.001(3) -0.035(3)
C41 0.029(2) 0.025(2) 0.032(2) 0.0013(12) 0.0041(13) -0.0033(12)
C42 0.034(2) 0.025(2) 0.033(2) 0.0008(12) 0.0041(13) -0.0019(12)
C43 0.035(2) 0.0239(15) 0.034(2) 0.0009(12) 0.0046(13) -0.0017(12)
C44 0.042(2) 0.027(2) 0.043(2) 0.0013(13) -0.0004(15) -0.0011(13)
C45 0.047(2) 0.026(2) 0.044(2) 0.0008(13) 0.004(2) -0.0006(14)
C46 0.064(2) 0.027(2) 0.051(2) 0.0046(14) -0.003(2) 0.0027(15)
C47 0.081(3) 0.027(2) 0.063(2) 0.001(2) 0.008(2) 0.001(2)
C48 0.116(4) 0.030(2) 0.085(3) 0.008(2) 0.012(3) 0.009(2)

loop_
_atom_site_label
_atom_site_type_symbol
_atom_site_fract_x
_atom_site_fract_y
_atom_site_fract_z
_atom_site_U_iso_or_equiv
_atom_site_thermal_displace_type
_atom_site_occupancy
_atom_site_calc_flag
_atom_site_refinement_flags
_atom_site_disorder_group
Ti1 Ti 0.0000 0.0000 0.5000 0.0202(2) Uani 1 d S .
O1 O 0.1116(2) 0.00980(5) 0.39664(10) 0.0250(4) Uani 1 d . .
N1 N -0.0277(2) 0.07137(6) 0.50583(12) 0.0214(5) Uani 1 d . .
C1 C -0.1123(2) 0.09807(8) 0.44893(15) 0.0207(6) Uani 1 d . .
C2 C -0.1000(3) 0.14541(8) 0.4733(2) 0.0262(6) Uani 1 d . .
H2A H -0.1462(3) 0.17091(8) 0.4449(2) 0.031 Uiso 1 calc R .
C3 C -0.0087(3) 0.14814(8) 0.5457(2) 0.0271(6) Uani 1 d . .
H3A H 0.0189(3) 0.17578(8) 0.5765(2) 0.032 Uiso 1 calc R .
C4 C 0.0364(2) 0.10222(8) 0.5656(2) 0.0222(6) Uani 1 d . .
C5 C 0.1365(2) 0.08951(8) 0.6339(2) 0.0232(6) Uani 1 d . .
C6 C 0.1920(2) 0.04514(8) 0.6461(2) 0.0223(6) Uani 1 d . .
C7 C 0.2901(3) 0.03204(9) 0.7167(2) 0.0272(6) Uani 1 d . .
H7A H 0.3344(3) 0.05276(9) 0.7580(2) 0.033 Uiso 1 calc R .
C8 C 0.3077(3) -0.01442(8) 0.7135(2) 0.0269(6) Uani 1 d . .
H8A H 0.3663(3) -0.03232(8) 0.7522(2) 0.032 Uiso 1 calc R .
C9 C 0.2210(2) -0.03249(8) 0.6404(2) 0.0226(6) Uani 1 d . .
C10 C 0.1999(2) -0.07942(8) 0.6212(2) 0.0225(6) Uani 1 d . .
N2 N 0.1558(2) 0.00521(6) 0.59692(12) 0.0224(5) Uani 1 d . .
C11 C 0.1787(3) 0.12727(8) 0.6977(2) 0.0239(6) Uani 1 d . .
C12 C 0.0903(3) 0.14581(9) 0.7508(2) 0.0327(7) Uani 1 d . .
H12A H 0.0025(3) 0.13438(9) 0.7458(2) 0.039 Uiso 1 calc R .
C13 C 0.1275(3) 0.18073(9) 0.8111(2) 0.0377(7) Uani 1 d . .
H13A H 0.0650(3) 0.19245(9) 0.8470(2) 0.045 Uiso 1 calc R .
C14 C 0.2544(3) 0.19876(9) 0.8198(2) 0.0338(7) Uani 1 d . .
C15 C 0.3416(3) 0.18082(9) 0.7666(2) 0.0383(7) Uani 1 d . .
H15A H 0.4289(3) 0.19269(9) 0.7710(2) 0.046 Uiso 1 calc R .
C16 C 0.3053(3) 0.14581(9) 0.7066(2) 0.0335(7) Uani 1 d . .
H16A H 0.3682(3) 0.13428(9) 0.6708(2) 0.040 Uiso 1 calc R .
C17 C 0.2946(3) 0.23692(10) 0.8856(2) 0.0547(9) Uani 1 d . .
H17A H 0.2232(3) 0.25979(10) 0.8857(2) 0.082 Uiso 1 d R .
H17B H 0.3741(3) 0.25254(10) 0.8700(2) 0.082 Uiso 1 d R .
H17C H 0.3124(3) 0.22303(10) 0.9436(2) 0.082 Uiso 1 d R .
C18 C 0.2684(3) -0.11504(8) 0.6815(2) 0.0240(6) Uani 1 d . .
C19 C 0.1989(3) -0.13879(11) 0.7393(2) 0.0510(9) Uani 1 d . .
H19A H 0.1083(3) -0.13182(11) 0.7410(2) 0.061 Uiso 1 calc R .
C20 C 0.2574(3) -0.17250(11) 0.7951(2) 0.0565(10) Uani 1 d . .
H20A H 0.2061(3) -0.18787(11) 0.8342(2) 0.068 Uiso 1 calc R .
C21 C 0.3883(3) -0.18435(9) 0.7952(2) 0.0356(7) Uani 1 d . .
C22 C 0.4575(3) -0.16092(10) 0.7376(2) 0.0475(8) Uani 1 d . .
H22A H 0.5480(3) -0.16800(10) 0.7360(2) 0.057 Uiso 1 calc R .
C23 C 0.3990(3) -0.12703(10) 0.6813(2) 0.0419(8) Uani 1 d . .
H23A H 0.4503(3) -0.11186(10) 0.6419(2) 0.050 Uiso 1 calc R .
C24 C 0.4515(3) -0.22126(11) 0.8562(2) 0.0596(10) Uani 1 d . .
H24A H 0.3843(3) -0.24361(11) 0.8703(2) 0.089 Uiso 1 d R .
H24B H 0.4913(3) -0.20635(11) 0.9098(2) 0.089 Uiso 1 d R .
H24C H 0.5196(3) -0.23774(11) 0.8281(2) 0.089 Uiso 1 d R .
P1 P 0.25328(7) 0.01950(2) 0.38250(4) 0.0259(2) Uani 1 d . .
C25 C 0.3582(3) -0.02816(8) 0.4207(2) 0.0301(7) Uani 1 d . .
H25A H 0.4499(3) -0.02096(8) 0.4100(2) 0.036 Uiso 1 calc R .
H25B H 0.3562(3) -0.03175(8) 0.4842(2) 0.036 Uiso 1 calc R .
C26 C 0.3156(3) -0.07425(8) 0.3753(2) 0.0357(7) Uani 1 d . .
H26A H 0.2193(3) -0.07786(8) 0.3757(2) 0.043 Uiso 1 calc R .
H26B H 0.3339(3) -0.07241(8) 0.3138(2) 0.043 Uiso 1 calc R .
C27 C 0.3830(3) -0.11724(8) 0.4163(2) 0.0310(7) Uani 1 d . .
H27A H 0.3606(3) -0.12025(8) 0.4767(2) 0.037 Uiso 1 calc R .
H27B H 0.4795(3) -0.11305(8) 0.4187(2) 0.037 Uiso 1 calc R .
C28 C 0.3447(3) -0.16195(8) 0.3673(2) 0.0340(7) Uani 1 d . .
H28A H 0.2476(3) -0.16486(8) 0.3614(2) 0.041 Uiso 1 calc R .
H28B H 0.3723(3) -0.15956(8) 0.3080(2) 0.041 Uiso 1 calc R .
C29 C 0.4040(3) -0.20601(8) 0.4100(2) 0.0366(7) Uani 1 d . .
H29A H 0.3789(3) -0.20789(8) 0.4700(2) 0.044 Uiso 1 calc R .
H29B H 0.5011(3) -0.20362(8) 0.4141(2) 0.044 Uiso 1 calc R .
C30 C 0.3616(3) -0.25090(9) 0.3622(2) 0.0388(7) Uani 1 d . .
H30A H 0.3882(3) -0.24936(9) 0.3025(2) 0.047 Uiso 1 calc R .
H30B H 0.2644(3) -0.25310(9) 0.3572(2) 0.047 Uiso 1 calc R .
C31 C 0.4196(3) -0.29485(9) 0.4064(2) 0.0461(8) Uani 1 d . .
H31A H 0.5168(3) -0.29220(9) 0.4130(2) 0.055 Uiso 1 calc R .
H31B H 0.3910(3) -0.29679(9) 0.4655(2) 0.055 Uiso 1 calc R .
C32 C 0.3809(3) -0.33957(10) 0.3580(2) 0.0578(10) Uani 1 d . .
H32A H 0.4224(3) -0.36629(10) 0.3898(2) 0.087 Uiso 1 d R .
H32B H 0.4104(3) -0.33818(10) 0.2998(2) 0.087 Uiso 1 d R .
H32C H 0.2850(3) -0.34314(10) 0.3529(2) 0.087 Uiso 1 d R .
C33 C 0.2713(3) 0.02715(9) 0.2677(2) 0.0346(7) Uani 1 d . .
H33A H 0.3322(3) 0.05357(9) 0.2614(2) 0.042 Uiso 1 calc R .
H33B H 0.3125(3) -0.00133(9) 0.2463(2) 0.042 Uiso 1 calc R .
C34 C 0.1426(3) 0.03653(9) 0.2098(2) 0.0411(8) Uani 1 d . .
H34A H 0.0867(3) 0.05744(9) 0.2413(2) 0.049 Uiso 1 calc R .
H34B H 0.1631(3) 0.05308(9) 0.1567(2) 0.049 Uiso 1 calc R .
C35 C 0.0654(3) -0.00738(10) 0.1834(2) 0.0440(8) Uani 1 d . .
H35A H 0.1228(3) -0.02894(10) 0.1545(2) 0.053 Uiso 1 calc R .
H35B H 0.0413(3) -0.02311(10) 0.2364(2) 0.053 Uiso 1 calc R .
C36 C -0.0592(3) 0.00145(10) 0.1225(2) 0.0452(8) Uani 1 d . .
H36A H -0.0361(3) 0.01942(10) 0.0716(2) 0.054 Uiso 1 calc R .
H36B H -0.1199(3) 0.02084(10) 0.1532(2) 0.054 Uiso 1 calc R .
C37 C -0.1297(3) -0.04307(11) 0.0908(2) 0.0495(8) Uani 1 d . .
H37A H -0.0708(3) -0.06126(11) 0.0567(2) 0.059 Uiso 1 calc R .
H37B H -0.1459(3) -0.06212(11) 0.1421(2) 0.059 Uiso 1 calc R .
C38 C -0.2595(3) -0.03569(12) 0.0355(2) 0.0567(9) Uani 1 d . .
H38A H -0.2429(3) -0.01781(12) -0.0171(2) 0.068 Uiso 1 calc R .
H38B H -0.3173(3) -0.01646(12) 0.0686(2) 0.068 Uiso 1 calc R .
C39 C -0.3314(4) -0.08049(13) 0.0072(3) 0.0761(12) Uani 1 d . .
H39A H -0.3544(4) -0.09715(13) 0.0597(3) 0.091 Uiso 1 calc R .
H39B H -0.2711(4) -0.10084(13) -0.0219(3) 0.091 Uiso 1 calc R .
C40 C -0.4564(4) -0.0731(2) -0.0542(3) 0.100(2) Uani 1 d . .
H40A H -0.4967(4) -0.1034(2) -0.0704(3) 0.150 Uiso 1 d R .
H40B H -0.4347(4) -0.0568(2) -0.1066(3) 0.150 Uiso 1 d R .
H40C H -0.5183(4) -0.0541(2) -0.0249(3) 0.150 Uiso 1 d R .
C41 C 0.3114(3) 0.07284(8) 0.4357(2) 0.0290(6) Uani 1 d . .
H41A H 0.2971(3) 0.07111(8) 0.4979(2) 0.035 Uiso 1 calc R .
H41B H 0.4073(3) 0.07567(8) 0.4323(2) 0.035 Uiso 1 calc R .
C42 C 0.2427(3) 0.11665(8) 0.3955(2) 0.0304(7) Uani 1 d . .
H42A H 0.2561(3) 0.11814(8) 0.3331(2) 0.036 Uiso 1 calc R .
H42B H 0.1469(3) 0.11396(8) 0.3995(2) 0.036 Uiso 1 calc R .
C43 C 0.2925(3) 0.16181(8) 0.4395(2) 0.0311(7) Uani 1 d . .
H43A H 0.3889(3) 0.16374(8) 0.4380(2) 0.037 Uiso 1 calc R .
H43B H 0.2753(3) 0.16090(8) 0.5013(2) 0.037 Uiso 1 calc R .
C44 C 0.2291(3) 0.20552(8) 0.3973(2) 0.0373(7) Uani 1 d . .
H44A H 0.1330(3) 0.20397(8) 0.4004(2) 0.045 Uiso 1 calc R .
H44B H 0.2439(3) 0.20586(8) 0.3351(2) 0.045 Uiso 1 calc R .
C45 C 0.2813(3) 0.25101(9) 0.4393(2) 0.0392(7) Uani 1 d . .
H45A H 0.2656(3) 0.25075(9) 0.5013(2) 0.047 Uiso 1 calc R .
H45B H 0.3777(3) 0.25228(9) 0.4369(2) 0.047 Uiso 1 calc R .
C46 C 0.2202(3) 0.29477(9) 0.3972(2) 0.0478(9) Uani 1 d . .
H46A H 0.2391(3) 0.29556(9) 0.3357(2) 0.057 Uiso 1 calc R .
H46B H 0.1235(3) 0.29271(9) 0.3972(2) 0.057 Uiso 1 calc R .
C47 C 0.2665(4) 0.34020(9) 0.4400(2) 0.0571(10) Uani 1 d . .
H47A H 0.2456(4) 0.33981(9) 0.5011(2) 0.068 Uiso 1 calc R .
H47B H 0.3634(4) 0.34201(9) 0.4412(2) 0.068 Uiso 1 calc R .
C48 C 0.2070(4) 0.38363(10) 0.3962(3) 0.0767(12) Uani 1 d . .
H48A H 0.2395(4) 0.41136(10) 0.4291(3) 0.115 Uiso 1 d R .
H48B H 0.1109(4) 0.38216(10) 0.3943(3) 0.115 Uiso 1 d R .
H48C H 0.2319(4) 0.38551(10) 0.3368(3) 0.115 Uiso 1 d R .

loop_
_atom_type_symbol
_atom_type_description
_atom_type_scat_dispersion_real
_atom_type_scat_dispersion_imag
_atom_type_scat_source
C C 0.0033 0.0016 'International Tables Vol C Tables 4.2.6.8 and 6.1.1.4'
H H 0.0000 0.0000 'International Tables Vol C Tables 4.2.6.8 and 6.1.1.4'
N N 0.0061 0.0033 'International Tables Vol C Tables 4.2.6.8 and 6.1.1.4'
O O 0.0106 0.0060 'International Tables Vol C Tables 4.2.6.8 and 6.1.1.4'
P P 0.1023 0.0942 'International Tables Vol C Tables 4.2.6.8 and 6.1.1.4'
Ti Ti 0.2776 0.4457 'International Tables Vol C Tables 4.2.6.8 and 6.1.1.4'

loop_
_geom_angle_atom_site_label_1
_geom_angle_atom_site_label_2
_geom_angle_atom_site_label_3
_geom_angle
_geom_angle_site_symmetry_1
_geom_angle_site_symmetry_3
_geom_angle_publ_flag
N1 Ti1 N1 180.0 3_556 . ?
N1 Ti1 N2 90.25(7) 3_556 . ?
N1 Ti1 N2 89.75(7) . . ?
N1 Ti1 N2 89.74(7) 3_556 3_556 ?
N1 Ti1 N2 90.26(7) . 3_556 ?
N2 Ti1 N2 180.0 . 3_556 ?
N1 Ti1 O1 90.61(7) 3_556 . ?
N1 Ti1 O1 89.39(7) . . ?
N2 Ti1 O1 95.95(7) . . ?
N2 Ti1 O1 84.05(7) 3_556 . ?
N1 Ti1 O1 89.39(7) 3_556 3_556 ?
N1 Ti1 O1 90.61(7) . 3_556 ?
N2 Ti1 O1 84.05(7) . 3_556 ?
N2 Ti1 O1 95.95(7) 3_556 3_556 ?
O1 Ti1 O1 180.0 . 3_556 ?
P1 O1 Ti1 138.43(10) . . ?
C4 N1 C1 106.7(2) . . ?
C4 N1 Ti1 126.9(2) . . ?
C1 N1 Ti1 126.39(15) . . ?
N1 C1 C2 109.1(2) . . ?
N1 C1 C10 124.7(2) . 3_556 ?
C2 C1 C10 126.2(2) . 3_556 ?
C3 C2 C1 107.7(2) . . ?
C2 C3 C4 107.4(2) . . ?
N1 C4 C3 109.0(2) . . ?
N1 C4 C5 125.1(2) . . ?
C3 C4 C5 125.8(2) . . ?
C6 C5 C4 125.3(2) . . ?
C6 C5 C11 119.0(2) . . ?
C4 C5 C11 115.7(2) . . ?
C5 C6 N2 126.1(2) . . ?
C5 C6 C7 125.1(2) . . ?
N2 C6 C7 108.6(2) . . ?
C8 C7 C6 108.2(2) . . ?
C7 C8 C9 107.9(2) . . ?
C10 C9 N2 126.0(2) . . ?
C10 C9 C8 125.3(2) . . ?
N2 C9 C8 108.5(2) . . ?
C9 C10 C1 126.3(2) . 3_556 ?
C9 C10 C18 118.2(2) . . ?
C1 C10 C18 115.4(2) 3_556 . ?
C6 N2 C9 106.4(2) . . ?
C6 N2 Ti1 126.1(2) . . ?
C9 N2 Ti1 125.51(15) . . ?
C12 C11 C16 116.9(2) . . ?
C12 C11 C5 120.4(2) . . ?
C16 C11 C5 122.6(2) . . ?
C13 C12 C11 121.4(3) . . ?
C12 C13 C14 121.1(3) . . ?
C15 C14 C13 117.6(2) . . ?
C15 C14 C17 121.5(3) . . ?
C13 C14 C17 120.9(3) . . ?
C14 C15 C16 121.7(3) . . ?
C15 C16 C11 121.3(3) . . ?
C23 C18 C19 116.4(2) . . ?
C23 C18 C10 123.7(2) . . ?
C19 C18 C10 119.9(2) . . ?
C18 C19 C20 121.9(3) . . ?
C21 C20 C19 121.7(3) . . ?
C22 C21 C20 116.5(3) . . ?
C22 C21 C24 122.1(3) . . ?
C20 C21 C24 121.4(3) . . ?
C21 C22 C23 122.0(3) . . ?
C18 C23 C22 121.5(3) . . ?
O1 P1 C25 111.14(11) . . ?
O1 P1 C41 111.26(11) . . ?
C25 P1 C41 109.69(12) . . ?
O1 P1 C33 111.23(12) . . ?
C25 P1 C33 107.04(13) . . ?
C41 P1 C33 106.27(12) . . ?
C26 C25 P1 111.8(2) . . ?
C27 C26 C25 114.3(2) . . ?
C26 C27 C28 113.2(2) . . ?
C29 C28 C27 114.4(2) . . ?
C28 C29 C30 114.2(2) . . ?
C29 C30 C31 113.7(2) . . ?
C32 C31 C30 114.1(3) . . ?
C34 C33 P1 114.8(2) . . ?
C35 C34 C33 113.7(2) . . ?
C36 C35 C34 114.0(2) . . ?
C35 C36 C37 113.4(2) . . ?
C38 C37 C36 115.0(3) . . ?
C37 C38 C39 114.4(3) . . ?
C38 C39 C40 114.2(3) . . ?
C42 C41 P1 113.1(2) . . ?
C43 C42 C41 113.4(2) . . ?
C42 C43 C44 113.6(2) . . ?
C43 C44 C45 114.0(2) . . ?
C46 C45 C44 114.4(2) . . ?
C47 C46 C45 115.3(3) . . ?
C48 C47 C46 114.7(3) . . ?

loop_
_geom_bond_atom_site_label_1
_geom_bond_atom_site_label_2
_geom_bond_distance
_geom_bond_site_symmetry_2
_geom_bond_publ_flag
Ti1 N1 2.064(2) 3_556 ?
Ti1 N1 2.064(2) . ?
Ti1 N2 2.071(2) . ?
Ti1 N2 2.071(2) 3_556 ?
Ti1 O1 2.080(2) . ?
Ti1 O1 2.080(2) 3_556 ?
O1 P1 1.513(2) . ?
N1 C4 1.390(3) . ?
N1 C1 1.393(3) . ?
C1 C2 1.407(3) . ?
C1 C10 1.433(3) 3_556 ?
C2 C3 1.381(3) . ?
C3 C4 1.414(3) . ?
C4 C5 1.436(3) . ?
C5 C6 1.395(3) . ?
C5 C11 1.494(3) . ?
C6 N2 1.399(3) . ?
C6 C7 1.449(3) . ?
C7 C8 1.342(3) . ?
C8 C9 1.454(3) . ?
C9 C10 1.386(3) . ?
C9 N2 1.401(3) . ?
C10 C1 1.433(3) 3_556 ?
C10 C18 1.502(3) . ?
C11 C12 1.390(3) . ?
C11 C16 1.392(4) . ?
C12 C13 1.391(3) . ?
C13 C14 1.389(4) . ?
C14 C15 1.376(4) . ?
C14 C17 1.518(3) . ?
C15 C16 1.388(3) . ?
C18 C23 1.378(4) . ?
C18 C19 1.379(4) . ?
C19 C20 1.385(4) . ?
C20 C21 1.380(4) . ?
C21 C22 1.370(4) . ?
C21 C24 1.513(4) . ?
C22 C23 1.394(4) . ?
P1 C25 1.795(3) . ?
P1 C41 1.803(2) . ?
P1 C33 1.817(3) . ?
C25 C26 1.534(3) . ?
C26 C27 1.515(3) . ?
C27 C28 1.516(3) . ?
C28 C29 1.518(3) . ?
C29 C30 1.521(3) . ?
C30 C31 1.521(4) . ?
C31 C32 1.513(4) . ?
C33 C34 1.533(4) . ?
C34 C35 1.516(4) . ?
C35 C36 1.520(4) . ?
C36 C37 1.519(4) . ?
C37 C38 1.514(4) . ?
C38 C39 1.518(4) . ?
C39 C40 1.522(5) . ?
C41 C42 1.534(3) . ?
C42 C43 1.521(3) . ?
C43 C44 1.522(3) . ?
C44 C45 1.524(3) . ?
C45 C46 1.514(4) . ?
C46 C47 1.511(4) . ?
C47 C48 1.511(4) . ?

loop_
_geom_torsion_atom_site_label_1
_geom_torsion_atom_site_label_2
_geom_torsion_atom_site_label_3
_geom_torsion_atom_site_label_4
_geom_torsion
_geom_torsion_site_symmetry_1
_geom_torsion_site_symmetry_2
_geom_torsion_site_symmetry_3
_geom_torsion_site_symmetry_4
_geom_torsion_publ_flag
N1 Ti1 O1 P1 -92.51(15) 3_556 . . . ?
N1 Ti1 O1 P1 87.49(15) . . . . ?
N2 Ti1 O1 P1 -2.19(15) . . . . ?
N2 Ti1 O1 P1 177.81(15) 3_556 . . . ?
O1 Ti1 O1 P1 -45.7(97) 3_556 . . . ?
N1 Ti1 N1 C4 -4.0(39) 3_556 . . . ?
N2 Ti1 N1 C4 -6.6(2) . . . . ?
N2 Ti1 N1 C4 173.4(2) 3_556 . . . ?
O1 Ti1 N1 C4 -102.6(2) . . . . ?
O1 Ti1 N1 C4 77.4(2) 3_556 . . . ?
N1 Ti1 N1 C1 174.3(39) 3_556 . . . ?
N2 Ti1 N1 C1 171.7(2) . . . . ?
N2 Ti1 N1 C1 -8.3(2) 3_556 . . . ?
O1 Ti1 N1 C1 75.7(2) . . . . ?
O1 Ti1 N1 C1 -104.3(2) 3_556 . . . ?
C4 N1 C1 C2 0.3(3) . . . . ?
Ti1 N1 C1 C2 -178.2(2) . . . . ?
C4 N1 C1 C10 -178.0(2) . . . 3_556 ?
Ti1 N1 C1 C10 3.5(3) . . . 3_556 ?
N1 C1 C2 C3 -0.5(3) . . . . ?
C10 C1 C2 C3 177.7(2) 3_556 . . . ?
C1 C2 C3 C4 0.5(3) . . . . ?
C1 N1 C4 C3 0.0(3) . . . . ?
Ti1 N1 C4 C3 178.6(2) . . . . ?
C1 N1 C4 C5 -177.3(2) . . . . ?
Ti1 N1 C4 C5 1.3(3) . . . . ?
C2 C3 C4 N1 -0.3(3) . . . . ?
C2 C3 C4 C5 176.9(2) . . . . ?
N1 C4 C5 C6 5.5(4) . . . . ?
C3 C4 C5 C6 -171.3(2) . . . . ?
N1 C4 C5 C11 -172.1(2) . . . . ?
C3 C4 C5 C11 11.1(4) . . . . ?
C4 C5 C6 N2 -3.2(4) . . . . ?
C11 C5 C6 N2 174.4(2) . . . . ?
C4 C5 C6 C7 -177.9(2) . . . . ?
C11 C5 C6 C7 -0.4(4) . . . . ?
C5 C6 C7 C8 172.3(2) . . . . ?
N2 C6 C7 C8 -3.2(3) . . . . ?
C6 C7 C8 C9 0.1(3) . . . . ?
C7 C8 C9 C10 -172.7(2) . . . . ?
C7 C8 C9 N2 3.1(3) . . . . ?
N2 C9 C10 C1 3.0(4) . . . 3_556 ?
C8 C9 C10 C1 178.1(2) . . . 3_556 ?
N2 C9 C10 C18 -173.2(2) . . . . ?
C8 C9 C10 C18 1.8(4) . . . . ?
C5 C6 N2 C9 -170.4(2) . . . . ?
C7 C6 N2 C9 5.1(3) . . . . ?
C5 C6 N2 Ti1 -5.6(3) . . . . ?
C7 C6 N2 Ti1 169.9(2) . . . . ?
C10 C9 N2 C6 170.7(2) . . . . ?
C8 C9 N2 C6 -5.0(3) . . . . ?
C10 C9 N2 Ti1 5.8(3) . . . . ?
C8 C9 N2 Ti1 -170.0(2) . . . . ?
N1 Ti1 N2 C6 -171.4(2) 3_556 . . . ?
N1 Ti1 N2 C6 8.6(2) . . . . ?
N2 Ti1 N2 C6 -170.2(28) 3_556 . . . ?
O1 Ti1 N2 C6 98.0(2) . . . . ?
O1 Ti1 N2 C6 -82.0(2) 3_556 . . . ?
N1 Ti1 N2 C9 -9.4(2) 3_556 . . . ?
N1 Ti1 N2 C9 170.6(2) . . . . ?
N2 Ti1 N2 C9 -8.2(28) 3_556 . . . ?
O1 Ti1 N2 C9 -100.0(2) . . . . ?
O1 Ti1 N2 C9 80.0(2) 3_556 . . . ?
C6 C5 C11 C12 -113.7(3) . . . . ?
C4 C5 C11 C12 64.1(3) . . . . ?
C6 C5 C11 C16 67.0(3) . . . . ?
C4 C5 C11 C16 -115.3(3) . . . . ?
C16 C11 C12 C13 -1.1(4) . . . . ?
C5 C11 C12 C13 179.5(2) . . . . ?
C11 C12 C13 C14 0.7(4) . . . . ?
C12 C13 C14 C15 0.0(4) . . . . ?
C12 C13 C14 C17 179.9(3) . . . . ?
C13 C14 C15 C16 -0.4(4) . . . . ?
C17 C14 C15 C16 179.8(3) . . . . ?
C14 C15 C16 C11 -0.1(4) . . . . ?
C12 C11 C16 C15 0.8(4) . . . . ?
C5 C11 C16 C15 -179.9(2) . . . . ?
C9 C10 C18 C23 -78.3(3) . . . . ?
C1 C10 C18 C23 105.0(3) 3_556 . . . ?
C9 C10 C18 C19 103.7(3) . . . . ?
C1 C10 C18 C19 -73.0(3) 3_556 . . . ?
C23 C18 C19 C20 0.7(5) . . . . ?
C10 C18 C19 C20 178.9(3) . . . . ?
C18 C19 C20 C21 -0.4(5) . . . . ?
C19 C20 C21 C22 0.2(5) . . . . ?
C19 C20 C21 C24 -179.9(3) . . . . ?
C20 C21 C22 C23 -0.3(5) . . . . ?
C24 C21 C22 C23 179.8(3) . . . . ?
C19 C18 C23 C22 -0.8(4) . . . . ?
C10 C18 C23 C22 -178.9(3) . . . . ?
C21 C22 C23 C18 0.7(5) . . . . ?
Ti1 O1 P1 C25 64.4(2) . . . . ?
Ti1 O1 P1 C41 -58.1(2) . . . . ?
Ti1 O1 P1 C33 -176.42(14) . . . . ?
O1 P1 C25 C26 58.3(2) . . . . ?
C41 P1 C25 C26 -178.2(2) . . . . ?
C33 P1 C25 C26 -63.3(2) . . . . ?
P1 C25 C26 C27 -168.9(2) . . . . ?
C25 C26 C27 C28 -176.9(2) . . . . ?
C26 C27 C28 C29 -176.3(2) . . . . ?
C27 C28 C29 C30 178.1(2) . . . . ?
C28 C29 C30 C31 -179.0(2) . . . . ?
C29 C30 C31 C32 -178.4(3) . . . . ?
O1 P1 C33 C34 16.6(2) . . . . ?
C25 P1 C33 C34 138.2(2) . . . . ?
C41 P1 C33 C34 -104.6(2) . . . . ?
P1 C33 C34 C35 -82.4(3) . . . . ?
C33 C34 C35 C36 -177.3(2) . . . . ?
C34 C35 C36 C37 175.4(2) . . . . ?
C35 C36 C37 C38 175.7(3) . . . . ?
C36 C37 C38 C39 -177.7(3) . . . . ?
C37 C38 C39 C40 -175.5(3) . . . . ?
O1 P1 C41 C42 -66.8(2) . . . . ?
C25 P1 C41 C42 169.8(2) . . . . ?
C33 P1 C41 C42 54.4(2) . . . . ?
P1 C41 C42 C43 -179.3(2) . . . . ?
C41 C42 C43 C44 177.4(2) . . . . ?
C42 C43 C44 C45 -178.3(2) . . . . ?
C43 C44 C45 C46 179.3(3) . . . . ?
C44 C45 C46 C47 177.6(3) . . . . ?
C45 C46 C47 C48 178.7(3) . . . . ?
